data_2242036
loop_
_publ_author_name
'Kanazawa, Hitoshi'
'Inada, Aya'

_publ_section_title
;
 Crystal structure of \b-benzyl <small>DL</small>-aspartate
 <i>N</i>-carboxyanhydride
;
_journal_coeditor_code SU5349
_journal_issue 3
_journal_name_full 'Acta Crystallographica Section E'
_journal_page_first 445
_journal_page_last 447
_journal_paper_doi 10.1107/S2056989017003024
_journal_volume 73
_journal_year 2017
_chemical_formula_iupac 'C12 H11 N O5'
_chemical_formula_moiety 'C12 H11 N O5'
_chemical_formula_sum 'C12 H11 N O5'
_chemical_formula_weight 249.22
_chemical_name_common
;
\b-Benzyl <i>DL</i>-aspartate <i>N</i>-carboxyanhydride
;
_chemical_name_systematic
;
Benzyl 2-(2,5-dioxooxazolidin-4-yl)acetate
;
_space_group_IT_number 61
_symmetry_cell_setting orthorhombic
_symmetry_space_group_name_Hall '-P 2ac 2ab'
_symmetry_space_group_name_H-M 'P b c a'
_atom_sites_solution_hydrogens geom
_atom_sites_solution_primary direct
_atom_sites_solution_secondary difmap
_audit_creation_method SHELXL-97
_cell_angle_alpha 90.00
_cell_angle_beta 90.00
_cell_angle_gamma 90.00
_cell_formula_units_Z 8
_cell_length_a 8.6065(8)
_cell_length_b 12.1558(12)
_cell_length_c 23.820(2)
_cell_measurement_reflns_used 15837
_cell_measurement_temperature 293(2)
_cell_measurement_theta_max 27.64
_cell_measurement_theta_min 3.02
_cell_volume 2492.0(4)
_computing_cell_refinement
;
CrystalClear (Rigaku, 2009)
;
_computing_data_collection
;
CrystalClear (Rigaku, 2009)
;
_computing_data_reduction
;
CrystalClear (Rigaku, 2009)
;
_computing_molecular_graphics
;
CrystalStructure (Rigaku, 2009) and Mercury (Macrae <i>et al.</i>,
2008)
;
_computing_publication_material
;
CrystalStructure (Rigaku, 2009)
;
_computing_structure_refinement
;
SHELXL97 (Sheldrick, 2008)
;
_computing_structure_solution
;
SHELXS97 (Sheldrick, 2008)
;
_diffrn_ambient_temperature 293(2)
_diffrn_detector_area_resol_mean 6.849
_diffrn_measured_fraction_theta_full 0.999
_diffrn_measured_fraction_theta_max 0.999
_diffrn_measurement_device_type 'Rigaku XtaLAB mini'
_diffrn_measurement_method \w
_diffrn_radiation_monochromator graphite
_diffrn_radiation_source 'fine-focus sealed tube'
_diffrn_radiation_type MoK\a
_diffrn_radiation_wavelength 0.71075
_diffrn_reflns_av_R_equivalents 0.0843
_diffrn_reflns_av_sigmaI/netI 0.0477
_diffrn_reflns_limit_h_max 11
_diffrn_reflns_limit_h_min -11
_diffrn_reflns_limit_k_max 15
_diffrn_reflns_limit_k_min -15
_diffrn_reflns_limit_l_max 30
_diffrn_reflns_limit_l_min -30
_diffrn_reflns_number 24433
_diffrn_reflns_theta_full 27.48
_diffrn_reflns_theta_max 27.48
_diffrn_reflns_theta_min 3.02
_diffrn_standards_number 24433
_exptl_absorpt_coefficient_mu 0.105
_exptl_absorpt_correction_T_max 0.997
_exptl_absorpt_correction_T_min 0.862
_exptl_absorpt_correction_type multi-scan
_exptl_absorpt_process_details
;
(<i>REQAB</i>; Rigaku, 1998)
;
_exptl_crystal_colour Colourless
_exptl_crystal_density_diffrn 1.328
_exptl_crystal_density_method 'not measured'
_exptl_crystal_description Prism
_exptl_crystal_F_000 1040
_exptl_crystal_size_max 0.43
_exptl_crystal_size_mid 0.23
_exptl_crystal_size_min 0.03
_refine_diff_density_max 0.126
_refine_diff_density_min -0.162
_refine_ls_extinction_method none
_refine_ls_goodness_of_fit_ref 0.981
_refine_ls_hydrogen_treatment mixed
_refine_ls_matrix_type full
_refine_ls_number_parameters 166
_refine_ls_number_reflns 2861
_refine_ls_number_restraints 0
_refine_ls_restrained_S_all 0.981
_refine_ls_R_factor_all 0.1083
_refine_ls_R_factor_gt 0.0468
_refine_ls_shift/su_max 0.020
_refine_ls_shift/su_mean 0.001
_refine_ls_structure_factor_coef Fsqd
_refine_ls_weighting_details 'calc w=1/[\s^2^(Fo^2^)+(0.0503P)^2^+0.0000P] where P=(Fo^2^+2Fc^2^)/3'
_refine_ls_weighting_scheme calc
_refine_ls_wR_factor_gt 0.0974
_refine_ls_wR_factor_ref 0.1153
_reflns_number_gt 1520
_reflns_number_total 2861
_reflns_threshold_expression >2sigma(I)
_cod_data_source_file su5349sup1.cif
_cod_data_source_block I
_cod_database_code 2242036

loop_
_symmetry_equiv_pos_as_xyz
'x, y, z'
'-x+1/2, y+1/2, z'
'x, -y+1/2, z+1/2'
'-x+1/2, -y, z+1/2'
'-x, -y, -z'
'x-1/2, -y-1/2, -z'
'-x, y-1/2, -z-1/2'
'x-1/2, y, -z-1/2'

loop_
_atom_site_type_symbol
_atom_site_label
_atom_site_fract_x
_atom_site_fract_y
_atom_site_fract_z
_atom_site_U_iso_or_equiv
_atom_site_adp_type
_atom_site_calc_flag
_atom_site_refinement_flags
_atom_site_occupancy
_atom_site_symmetry_multiplicity
O O1 -0.15716(18) -0.06365(9) 0.53169(7) 0.0695(5) Uani d . 1 1
O O2 -0.32140(15) 0.05348(9) 0.57507(6) 0.0558(4) Uani d . 1 1
O O3 -0.43399(16) 0.20638(11) 0.60784(7) 0.0696(5) Uani d . 1 1
O O4 0.09214(16) 0.32273(12) 0.53621(6) 0.0675(5) Uani d . 1 1
O O5 0.12154(15) 0.39128(11) 0.62231(6) 0.0592(4) Uani d . 1 1
N N1 -0.10097(17) 0.11990(11) 0.54204(7) 0.0428(4) Uani d . 1 1
C C1 -0.1845(2) 0.02906(14) 0.54691(8) 0.0475(5) Uani d . 1 1
C C2 -0.3277(2) 0.16511(14) 0.58457(8) 0.0476(5) Uani d . 1 1
C C3 -0.1816(2) 0.21622(12) 0.56219(7) 0.0392(4) Uani d . 1 1
H H3 -0.2066 0.2647 0.5306 0.047 Uiso calc R 1 1
C C4 -0.0952(2) 0.28038(14) 0.60680(8) 0.0434(5) Uani d . 1 1
H H4A -0.1628 0.3370 0.6219 0.052 Uiso calc R 1 1
H H4B -0.0670 0.2314 0.6373 0.052 Uiso calc R 1 1
C C5 0.0486(2) 0.33268(14) 0.58341(9) 0.0462(5) Uani d . 1 1
C C6 0.2629(3) 0.44719(19) 0.60384(10) 0.0760(7) Uani d . 1 1
H H6A 0.2391 0.5005 0.5748 0.091 Uiso calc R 1 1
H H6B 0.3369 0.3945 0.5890 0.091 Uiso calc R 1 1
C C7 0.3277(2) 0.50317(18) 0.65424(9) 0.0582(6) Uani d . 1 1
C C8 0.2818(2) 0.60778(18) 0.66805(10) 0.0649(6) Uani d . 1 1
H H8 0.2141 0.6455 0.6445 0.078 Uiso calc R 1 1
C C9 0.3345(3) 0.6578(2) 0.71624(13) 0.0841(8) Uani d . 1 1
H H9 0.3019 0.7286 0.7253 0.101 Uiso calc R 1 1
C C10 0.4331(4) 0.6039(3) 0.75019(13) 0.1036(10) Uani d . 1 1
H H10 0.4679 0.6375 0.7829 0.124 Uiso calc R 1 1
C C11 0.4824(4) 0.5014(3) 0.73727(16) 0.1274(12) Uani d . 1 1
H H11 0.5516 0.4652 0.7609 0.153 Uiso calc R 1 1
C C12 0.4298(3) 0.4500(2) 0.68874(14) 0.1006(10) Uani d . 1 1
H H12 0.4640 0.3796 0.6798 0.121 Uiso calc R 1 1
H H1 -0.023(2) 0.1231(14) 0.5219(8) 0.051 Uiso d . 1 1

loop_
_atom_site_aniso_label
_atom_site_aniso_U_11
_atom_site_aniso_U_22
_atom_site_aniso_U_33
_atom_site_aniso_U_12
_atom_site_aniso_U_13
_atom_site_aniso_U_23
O1 0.0806(11) 0.0323(7) 0.0957(12) -0.0054(7) 0.0248(9) -0.0072(7)
O2 0.0549(9) 0.0408(7) 0.0716(10) -0.0091(6) 0.0160(7) -0.0024(6)
O3 0.0517(9) 0.0652(9) 0.0918(12) 0.0024(7) 0.0223(9) -0.0117(8)
O4 0.0644(10) 0.0866(11) 0.0514(10) -0.0233(8) 0.0137(8) -0.0240(8)
O5 0.0541(8) 0.0741(9) 0.0492(9) -0.0240(7) 0.0029(7) -0.0147(7)
N1 0.0395(9) 0.0326(8) 0.0562(11) -0.0019(7) 0.0074(8) -0.0022(7)
C1 0.0497(12) 0.0366(10) 0.0562(14) -0.0024(9) 0.0075(10) 0.0014(9)
C2 0.0462(12) 0.0437(10) 0.0529(12) 0.0010(9) 0.0015(10) -0.0045(9)
C3 0.0396(10) 0.0329(9) 0.0452(11) 0.0028(8) 0.0000(9) -0.0027(7)
C4 0.0432(11) 0.0428(10) 0.0441(11) 0.0005(8) 0.0016(9) -0.0044(8)
C5 0.0461(11) 0.0462(10) 0.0463(12) -0.0027(9) -0.0010(10) -0.0087(10)
C6 0.0619(14) 0.1002(17) 0.0660(16) -0.0381(13) 0.0104(13) -0.0191(13)
C7 0.0450(12) 0.0712(14) 0.0583(15) -0.0193(11) 0.0005(11) -0.0107(11)
C8 0.0487(13) 0.0744(14) 0.0714(16) -0.0113(11) 0.0008(12) 0.0003(12)
C9 0.0662(17) 0.0880(17) 0.098(2) -0.0203(14) 0.0095(16) -0.0349(16)
C10 0.085(2) 0.144(3) 0.082(2) -0.022(2) -0.0167(17) -0.041(2)
C11 0.113(3) 0.141(3) 0.128(3) 0.009(2) -0.070(2) -0.019(2)
C12 0.089(2) 0.0844(18) 0.128(3) 0.0070(15) -0.035(2) -0.0211(18)

loop_
_atom_type_symbol
_atom_type_description
_atom_type_scat_dispersion_real
_atom_type_scat_dispersion_imag
_atom_type_scat_source
O O 0.0106 0.0060 'International Tables Vol C Tables 4.2.6.8 and 6.1.1.4'
N N 0.0061 0.0033 'International Tables Vol C Tables 4.2.6.8 and 6.1.1.4'
C C 0.0033 0.0016 'International Tables Vol C Tables 4.2.6.8 and 6.1.1.4'
H H 0.0000 0.0000 'International Tables Vol C Tables 4.2.6.8 and 6.1.1.4'

loop_
_geom_angle_atom_site_label_1
_geom_angle_atom_site_label_2
_geom_angle_atom_site_label_3
_geom_angle
C2 O2 C1 108.89(14)
C5 O5 C6 115.67(15)
C1 N1 C3 112.76(15)
C1 N1 H1 122.1(12)
C3 N1 H1 123.1(12)
O1 C1 N1 130.31(19)
O1 C1 O2 120.71(16)
N1 C1 O2 108.98(14)
O3 C2 O2 121.75(18)
O3 C2 C3 129.78(16)
O2 C2 C3 108.46(15)
N1 C3 C2 100.67(13)
N1 C3 C4 114.58(15)
C2 C3 C4 112.05(15)
N1 C3 H3 109.7
C2 C3 H3 109.7
C4 C3 H3 109.7
C5 C4 C3 111.29(16)
C5 C4 H4A 109.4
C3 C4 H4A 109.4
C5 C4 H4B 109.4
C3 C4 H4B 109.4
H4A C4 H4B 108.0
O4 C5 O5 124.41(17)
O4 C5 C4 124.57(17)
O5 C5 C4 111.02(17)
O5 C6 C7 106.37(17)
O5 C6 H6A 110.5
C7 C6 H6A 110.5
O5 C6 H6B 110.5
C7 C6 H6B 110.5
H6A C6 H6B 108.6
C12 C7 C8 118.7(2)
C12 C7 C6 120.7(2)
C8 C7 C6 120.6(2)
C7 C8 C9 121.0(2)
C7 C8 H8 119.5
C9 C8 H8 119.5
C10 C9 C8 119.7(3)
C10 C9 H9 120.2
C8 C9 H9 120.2
C9 C10 C11 120.7(3)
C9 C10 H10 119.6
C11 C10 H10 119.6
C10 C11 C12 120.1(3)
C10 C11 H11 120.0
C12 C11 H11 120.0
C7 C12 C11 119.8(3)
C7 C12 H12 120.1
C11 C12 H12 120.1

loop_
_geom_bond_atom_site_label_1
_geom_bond_atom_site_label_2
_geom_bond_distance
O1 C1 1.2070(19)
O2 C2 1.377(2)
O2 C1 1.388(2)
O3 C2 1.181(2)
O4 C5 1.191(2)
O5 C5 1.327(2)
O5 C6 1.461(2)
N1 C1 1.323(2)
N1 C3 1.443(2)
N1 H1 0.827(19)
C2 C3 1.501(2)
C3 C4 1.513(2)
C3 H3 0.9800
C4 C5 1.499(2)
C4 H4A 0.9700
C4 H4B 0.9700
C6 C7 1.488(3)
C6 H6A 0.9700
C6 H6B 0.9700
C7 C12 1.365(3)
C7 C8 1.372(3)
C8 C9 1.376(3)
C8 H8 0.9300
C9 C10 1.343(4)
C9 H9 0.9300
C10 C11 1.352(4)
C10 H10 0.9300
C11 C12 1.390(4)
C11 H11 0.9300
C12 H12 0.9300

loop_
_geom_hbond_atom_site_label_D
_geom_hbond_atom_site_label_H
_geom_hbond_atom_site_label_A
_geom_hbond_site_symmetry_A
_geom_hbond_distance_DH
_geom_hbond_distance_HA
_geom_hbond_distance_DA
_geom_hbond_angle_DHA
N1 H1 O1 5_556 0.83(2) 2.13(2) 2.913(3) 157(2)
C3 H3 O1 2_455 0.98 2.39 3.101(2) 129

loop_
_geom_torsion_atom_site_label_1
_geom_torsion_atom_site_label_2
_geom_torsion_atom_site_label_3
_geom_torsion_atom_site_label_4
_geom_torsion
C3 N1 C1 O1 175.5(2)
C3 N1 C1 O2 -5.3(2)
C2 O2 C1 O1 -176.46(19)
C2 O2 C1 N1 4.3(2)
C1 O2 C2 O3 179.69(19)
C1 O2 C2 C3 -1.6(2)
C1 N1 C3 C2 4.1(2)
C1 N1 C3 C4 124.47(18)
O3 C2 C3 N1 177.2(2)
O2 C2 C3 N1 -1.29(19)
O3 C2 C3 C4 55.0(3)
O2 C2 C3 C4 -123.50(16)
N1 C3 C4 C5 67.26(19)
C2 C3 C4 C5 -178.86(14)
C6 O5 C5 O4 0.9(3)
C6 O5 C5 C4 -179.29(17)
C3 C4 C5 O4 -1.9(3)
C3 C4 C5 O5 178.29(14)
C5 O5 C6 C7 -177.72(18)
O5 C6 C7 C12 89.3(3)
O5 C6 C7 C8 -88.3(2)
C12 C7 C8 C9 -1.4(3)
C6 C7 C8 C9 176.3(2)
C7 C8 C9 C10 0.4(4)
C8 C9 C10 C11 0.6(5)
C9 C10 C11 C12 -0.7(6)
C8 C7 C12 C11 1.3(4)
C6 C7 C12 C11 -176.4(3)
C10 C11 C12 C7 -0.3(5)

_cod_database_fobs_code 2242036
